data_4106672
loop_
_publ_author_name
'Jessica L. Smeltz'
'Paul D. Boyle'
'Elon A. Ison'

_publ_section_title
;
 Mechanism for the Activation of Carbon Monoxide via Oxorhenium Complexes
;
_journal_name_full 'Journal of the American Chemical Society'
_journal_page_first 13288
_journal_page_last 13291
_journal_paper_doi 10.1021/ja205477w
_journal_volume 133
_journal_year 2011
_chemical_formula_sum 'C28 H43 Cl N3 O2 Re'
_chemical_formula_weight 675.30
_chemical_name_systematic
; 
 ? 
;
_space_group_IT_number 14
_symmetry_cell_setting monoclinic
_symmetry_space_group_name_Hall '-P 2ybc'
_symmetry_space_group_name_H-M 'P 1 21/c 1'
_atom_sites_solution_hydrogens geom
_atom_sites_solution_primary direct
_atom_sites_solution_secondary difmap
_audit_creation_method SHELXL-97
_cell_angle_alpha 90.00
_cell_angle_beta 96.860(3)
_cell_angle_gamma 90.00
_cell_formula_units_Z 8
_cell_length_a 16.0653(8)
_cell_length_b 15.0897(7)
_cell_length_c 23.9720(11)
_cell_measurement_reflns_used 9141
_cell_measurement_temperature 110
_cell_measurement_theta_max 35.37
_cell_measurement_theta_min 2.55
_cell_volume 5769.7(5)
_computing_cell_refinement SAINT
_computing_data_collection Apex2
_computing_data_reduction SAINT
_computing_molecular_graphics NRCVAX
_computing_publication_material cif2tables.py
_computing_structure_refinement XL
_computing_structure_solution SIR92
_diffrn_ambient_temperature 110
_diffrn_measured_fraction_theta_full 0.985
_diffrn_measured_fraction_theta_max 0.903
_diffrn_measurement_device_type 'Bruker-Nonius Kappa Axis X8 Apex2'
_diffrn_measurement_method 'omega and phi scans'
_diffrn_radiation_monochromator graphite
_diffrn_radiation_source 'fine-focus sealed tube'
_diffrn_radiation_type MoK\a
_diffrn_radiation_wavelength 0.71073
_diffrn_reflns_av_R_equivalents 0.0503
_diffrn_reflns_av_sigmaI/netI 0.0526
_diffrn_reflns_limit_h_max 26
_diffrn_reflns_limit_h_min -26
_diffrn_reflns_limit_k_max 26
_diffrn_reflns_limit_k_min -25
_diffrn_reflns_limit_l_max 42
_diffrn_reflns_limit_l_min -43
_diffrn_reflns_number 399687
_diffrn_reflns_theta_full 37.11
_diffrn_reflns_theta_max 40.18
_diffrn_reflns_theta_min 1.86
_exptl_absorpt_coefficient_mu 4.333
_exptl_absorpt_correction_T_max 0.5723
_exptl_absorpt_correction_T_min 0.2709
_exptl_absorpt_correction_type multi-scan
_exptl_absorpt_process_details SADABS
_exptl_crystal_colour orange
_exptl_crystal_density_diffrn 1.555
_exptl_crystal_description prism
_exptl_crystal_F_000 2720
_exptl_crystal_size_max 0.41
_exptl_crystal_size_mid 0.15
_exptl_crystal_size_min 0.14
_refine_diff_density_max 2.678
_refine_diff_density_min -1.577
_refine_diff_density_rms 0.190
_refine_ls_extinction_method none
_refine_ls_goodness_of_fit_ref 1.072
_refine_ls_hydrogen_treatment constr
_refine_ls_matrix_type full
_refine_ls_number_parameters 670
_refine_ls_number_reflns 32663
_refine_ls_number_restraints 17
_refine_ls_restrained_S_all 1.075
_refine_ls_R_factor_all 0.0899
_refine_ls_R_factor_gt 0.0408
_refine_ls_shift/su_max 0.005
_refine_ls_shift/su_mean 0.000
_refine_ls_structure_factor_coef Fsqd
_refine_ls_weighting_details 'calc w=1/[\s^2^(Fo^2^)+(0.0294P)^2^+19.1639P] where P=(Fo^2^+2Fc^2^)/3'
_refine_ls_weighting_scheme calc
_refine_ls_wR_factor_gt 0.0842
_refine_ls_wR_factor_ref 0.1006
_reflns_number_gt 20163
_reflns_number_total 32663
_reflns_threshold_expression >2sigma(I)
_cod_data_source_file ja205477w_si_001_5.cif
_cod_data_source_block x11004
_cod_original_sg_symbol_H-M 'P 21/c'
_cod_database_code 4106672

loop_
_symmetry_equiv_pos_as_xyz
'x, y, z'
'-x, y+1/2, -z+1/2'
'-x, -y, -z'
'x, -y-1/2, z-1/2'

loop_
_atom_site_label
_atom_site_type_symbol
_atom_site_fract_x
_atom_site_fract_y
_atom_site_fract_z
_atom_site_U_iso_or_equiv
_atom_site_adp_type
_atom_site_occupancy
_atom_site_symmetry_multiplicity
_atom_site_calc_flag
_atom_site_refinement_flags
_atom_site_disorder_assembly
_atom_site_disorder_group
Re1 Re 0.641835(7) 1.109719(7) 0.555729(5) 0.01486(3) Uani 1 1 d . . .
O1A O 0.53514(14) 1.10455(15) 0.54866(10) 0.0225(4) Uani 1 1 d . . .
O2A O 0.73794(15) 1.27171(14) 0.56483(10) 0.0224(4) Uani 1 1 d . . .
N1A N 0.68850(17) 1.11011(16) 0.48343(11) 0.0188(4) Uani 1 1 d . . .
N2A N 0.70219(17) 0.98004(16) 0.55757(11) 0.0183(5) Uani 1 1 d . . .
N3A N 0.69317(17) 1.10284(16) 0.63436(11) 0.0187(5) Uani 1 1 d . . .
C1A C 0.7043(2) 1.18318(19) 0.44832(13) 0.0190(5) Uani 1 1 d . . .
C2A C 0.6381(2) 1.2224(2) 0.41264(14) 0.0233(6) Uani 1 1 d . . .
C3A C 0.6561(2) 1.2921(2) 0.37787(14) 0.0262(7) Uani 1 1 d . . .
H3A H 0.6113 1.3189 0.3544 0.031 Uiso 1 1 calc R . .
C4A C 0.7368(2) 1.3238(2) 0.37614(14) 0.0253(6) Uani 1 1 d . . .
C5A C 0.8010(2) 1.2847(2) 0.41241(14) 0.0234(6) Uani 1 1 d . . .
H5A H 0.8566 1.3064 0.4129 0.028 Uiso 1 1 calc R . .
C6A C 0.7863(2) 1.2151(2) 0.44776(13) 0.0209(6) Uani 1 1 d . . .
C7A C 0.7070(2) 1.0226(2) 0.46054(14) 0.0248(6) Uani 1 1 d . . .
H7A1 H 0.7442 1.0293 0.4307 0.030 Uiso 1 1 calc R . .
H7A2 H 0.6545 0.9937 0.4440 0.030 Uiso 1 1 calc R . .
C8A C 0.7493(2) 0.9672(2) 0.50776(14) 0.0227(6) Uani 1 1 d . . .
H8A1 H 0.7485 0.9039 0.4967 0.027 Uiso 1 1 calc R . .
H8A2 H 0.8084 0.9859 0.5170 0.027 Uiso 1 1 calc R . .
C9A C 0.6314(2) 0.9149(2) 0.55456(15) 0.0255(7) Uani 1 1 d . . .
H9A1 H 0.5951 0.9227 0.5190 0.038 Uiso 1 1 calc R . .
H9A2 H 0.5988 0.9250 0.5860 0.038 Uiso 1 1 calc R . .
H9A3 H 0.6540 0.8545 0.5566 0.038 Uiso 1 1 calc R . .
C10A C 0.7591(2) 0.9674(2) 0.61141(14) 0.0219(6) Uani 1 1 d . . .
H10A H 0.8155 0.9917 0.6077 0.026 Uiso 1 1 calc R . .
H10B H 0.7649 0.9036 0.6205 0.026 Uiso 1 1 calc R . .
C11A C 0.7206(2) 1.0159(2) 0.65740(14) 0.0240(6) Uani 1 1 d . . .
H11A H 0.6723 0.9822 0.6684 0.029 Uiso 1 1 calc R . .
H11B H 0.7624 1.0233 0.6909 0.029 Uiso 1 1 calc R . .
C12A C 0.7017(2) 1.1731(2) 0.67488(12) 0.0195(5) Uani 1 1 d . . .
C13A C 0.6317(2) 1.2014(2) 0.69994(14) 0.0242(6) Uani 1 1 d . . .
C14A C 0.6409(2) 1.2718(2) 0.73782(15) 0.0272(7) Uani 1 1 d . . .
H14A H 0.5938 1.2907 0.7551 0.033 Uiso 1 1 calc R . .
C15A C 0.7170(3) 1.3152(2) 0.75110(14) 0.0277(7) Uani 1 1 d . . .
C16A C 0.7854(2) 1.2855(2) 0.72618(14) 0.0254(6) Uani 1 1 d . . .
H16A H 0.8378 1.3145 0.7349 0.030 Uiso 1 1 calc R . .
C17A C 0.7800(2) 1.2148(2) 0.68891(13) 0.0212(6) Uani 1 1 d . . .
C18A C 0.5501(2) 1.1869(3) 0.41078(16) 0.0325(8) Uani 1 1 d . . .
H18A H 0.5309 1.1935 0.4478 0.049 Uiso 1 1 calc R . .
H18B H 0.5494 1.1241 0.4004 0.049 Uiso 1 1 calc R . .
H18C H 0.5128 1.2201 0.3829 0.049 Uiso 1 1 calc R . .
C19A C 0.7543(3) 1.3953(2) 0.33532(15) 0.0310(7) Uani 1 1 d . . .
H19A H 0.8088 1.4226 0.3477 0.047 Uiso 1 1 calc R . .
H19B H 0.7103 1.4405 0.3337 0.047 Uiso 1 1 calc R . .
H19C H 0.7553 1.3694 0.2979 0.047 Uiso 1 1 calc R . .
C20A C 0.8582(2) 1.1757(2) 0.48630(15) 0.0264(6) Uani 1 1 d . . .
H20A H 0.8740 1.1185 0.4712 0.040 Uiso 1 1 calc R . .
H20B H 0.8410 1.1670 0.5238 0.040 Uiso 1 1 calc R . .
H20C H 0.9063 1.2161 0.4889 0.040 Uiso 1 1 calc R . .
C21A C 0.5484(2) 1.1554(3) 0.68762(17) 0.0320(8) Uani 1 1 d . . .
H21A H 0.5103 1.1763 0.7139 0.048 Uiso 1 1 calc R . .
H21B H 0.5563 1.0912 0.6920 0.048 Uiso 1 1 calc R . .
H21C H 0.5242 1.1686 0.6490 0.048 Uiso 1 1 calc R . .
C22A C 0.7253(3) 1.3907(3) 0.79262(18) 0.0386(9) Uani 1 1 d . . .
H22A H 0.7456 1.3679 0.8301 0.058 Uiso 1 1 calc R . .
H22B H 0.6705 1.4188 0.7935 0.058 Uiso 1 1 calc R . .
H22C H 0.7651 1.4344 0.7813 0.058 Uiso 1 1 calc R . .
C23A C 0.8568(2) 1.1837(2) 0.66354(15) 0.0277(7) Uani 1 1 d . . .
H23A H 0.9019 1.2272 0.6715 0.042 Uiso 1 1 calc R . .
H23B H 0.8430 1.1773 0.6228 0.042 Uiso 1 1 calc R . .
H23C H 0.8751 1.1264 0.6799 0.042 Uiso 1 1 calc R . .
C24A C 0.6661(2) 1.24236(18) 0.56097(13) 0.0189(5) Uani 1 1 d . . .
C25A C 0.5937(2) 1.3069(2) 0.56024(18) 0.0300(7) Uani 1 1 d . . .
H25A H 0.6125 1.3603 0.5813 0.045 Uiso 1 1 calc R . .
H25B H 0.5480 1.2791 0.5776 0.045 Uiso 1 1 calc R . .
H25C H 0.5737 1.3230 0.5213 0.045 Uiso 1 1 calc R . .
Re2 Re 0.879601(7) 0.610245(7) 0.559113(5) 0.01616(3) Uani 1 1 d . . .
O1B O 0.98357(15) 0.60404(15) 0.55184(10) 0.0239(4) Uani 1 1 d . . .
O2B O 0.78508(15) 0.77096(15) 0.56580(10) 0.0240(5) Uani 1 1 d . . .
N1B N 0.85753(18) 0.60542(16) 0.63819(11) 0.0208(5) Uani 1 1 d . . .
N2B N 0.81917(17) 0.48114(16) 0.56214(11) 0.0190(5) Uani 1 1 d . . .
N3B N 0.80734(17) 0.60946(16) 0.48695(11) 0.0201(5) Uani 1 1 d . . .
C1B C 0.8638(2) 0.6777(2) 0.67738(13) 0.0226(6) Uani 1 1 d . . .
C2B C 0.9431(2) 0.7101(2) 0.69956(15) 0.0272(7) Uani 1 1 d . . .
C3B C 0.9478(3) 0.7858(2) 0.73331(16) 0.0313(8) Uani 1 1 d . . .
H3B H 1.0013 0.8080 0.7478 0.038 Uiso 1 1 calc R . .
C4B C 0.8766(3) 0.8294(2) 0.74630(15) 0.0335(8) Uani 1 1 d . . .
C5B C 0.7987(3) 0.7936(2) 0.72627(15) 0.0316(8) Uani 1 1 d . . .
H5B H 0.7494 0.8210 0.7365 0.038 Uiso 1 1 calc R . .
C6B C 0.7908(2) 0.7191(2) 0.69173(14) 0.0269(7) Uani 1 1 d . . .
C7B C 0.8386(2) 0.5188(2) 0.66203(14) 0.0249(6) Uani 1 1 d . . .
H7B1 H 0.8092 0.5268 0.6957 0.030 Uiso 1 1 calc R . .
H7B2 H 0.8910 0.4853 0.6730 0.030 Uiso 1 1 calc R . .
C8B C 0.7831(2) 0.4693(2) 0.61661(14) 0.0241(6) Uani 1 1 d . . .
H8B1 H 0.7811 0.4056 0.6262 0.029 Uiso 1 1 calc R . .
H8B2 H 0.7253 0.4932 0.6133 0.029 Uiso 1 1 calc R . .
C9B C 0.8884(2) 0.4158(2) 0.55905(15) 0.0254(7) Uani 1 1 d . . .
H9B1 H 0.8660 0.3555 0.5603 0.038 Uiso 1 1 calc R . .
H9B2 H 0.9317 0.4247 0.5910 0.038 Uiso 1 1 calc R . .
H9B3 H 0.9128 0.4242 0.5239 0.038 Uiso 1 1 calc R . .
C10B C 0.7534(2) 0.4684(2) 0.51304(14) 0.0240(6) Uani 1 1 d . . .
H10C H 0.6983 0.4889 0.5226 0.029 Uiso 1 1 calc R . .
H10D H 0.7488 0.4049 0.5027 0.029 Uiso 1 1 calc R . .
C11B C 0.7793(2) 0.5219(2) 0.46489(14) 0.0248(6) Uani 1 1 d . . .
H11C H 0.8254 0.4916 0.4485 0.030 Uiso 1 1 calc R . .
H11D H 0.7313 0.5286 0.4352 0.030 Uiso 1 1 calc R . .
C12B C 0.7809(2) 0.6808(2) 0.44973(13) 0.0216(6) Uani 1 1 d . . .
C13B C 0.8364(2) 0.7158(2) 0.41416(15) 0.0260(7) Uani 1 1 d . . .
C14B C 0.8073(3) 0.7808(2) 0.37497(16) 0.0301(7) Uani 1 1 d . . .
H14B H 0.8443 0.8039 0.3505 0.036 Uiso 1 1 calc R . .
C15B C 0.7255(3) 0.8124(2) 0.37101(15) 0.0301(8) Uani 1 1 d . . .
C16B C 0.6724(2) 0.7790(2) 0.40752(15) 0.0276(7) Uani 1 1 d . . .
H16B H 0.6169 0.8015 0.4058 0.033 Uiso 1 1 calc R . .
C17B C 0.6984(2) 0.7134(2) 0.44675(14) 0.0232(6) Uani 1 1 d . . .
C18B C 1.0224(2) 0.6640(3) 0.68755(16) 0.0314(7) Uani 1 1 d . . .
H18D H 1.0196 0.6013 0.6976 0.047 Uiso 1 1 calc R . .
H18E H 1.0708 0.6916 0.7098 0.047 Uiso 1 1 calc R . .
H18F H 1.0284 0.6693 0.6475 0.047 Uiso 1 1 calc R . .
C19B C 0.8832(3) 0.9132(3) 0.7812(2) 0.0477(12) Uani 1 1 d . . .
H19D H 0.8753 0.9648 0.7563 0.071 Uiso 1 1 calc R . .
H19E H 0.9387 0.9161 0.8030 0.071 Uiso 1 1 calc R . .
H19F H 0.8400 0.9128 0.8068 0.071 Uiso 1 1 calc R . .
C20B C 0.7046(3) 0.6855(3) 0.66910(17) 0.0341(8) Uani 1 1 d . . .
H20D H 0.6956 0.6270 0.6851 0.051 Uiso 1 1 calc R . .
H20E H 0.7005 0.6810 0.6281 0.051 Uiso 1 1 calc R . .
H20F H 0.6620 0.7268 0.6795 0.051 Uiso 1 1 calc R . .
C21B C 0.9251(3) 0.6826(3) 0.41733(17) 0.0346(8) Uani 1 1 d . . .
H21D H 0.9517 0.7070 0.3860 0.052 Uiso 1 1 calc R . .
H21E H 0.9249 0.6177 0.4151 0.052 Uiso 1 1 calc R . .
H21F H 0.9565 0.7014 0.4529 0.052 Uiso 1 1 calc R . .
C22B C 0.6948(3) 0.8792(3) 0.32603(19) 0.0408(10) Uani 1 1 d . . .
H22D H 0.6574 0.8498 0.2964 0.061 Uiso 1 1 calc R . .
H22E H 0.7429 0.9044 0.3099 0.061 Uiso 1 1 calc R . .
H22F H 0.6643 0.9267 0.3427 0.061 Uiso 1 1 calc R . .
C23B C 0.6381(2) 0.6781(2) 0.48502(16) 0.0285(7) Uani 1 1 d . . .
H23D H 0.5919 0.7202 0.4862 0.043 Uiso 1 1 calc R . .
H23E H 0.6675 0.6704 0.5229 0.043 Uiso 1 1 calc R . .
H23F H 0.6159 0.6209 0.4708 0.043 Uiso 1 1 calc R . .
C24B C 0.8566(2) 0.74273(19) 0.56275(13) 0.0208(6) Uani 1 1 d . . .
C25B C 0.9275(2) 0.8086(2) 0.56122(19) 0.0319(8) Uani 1 1 d . . .
H25D H 0.9307 0.8270 0.5223 0.048 Uiso 1 1 calc R . .
H25E H 0.9806 0.7808 0.5764 0.048 Uiso 1 1 calc R . .
H25F H 0.9172 0.8606 0.5839 0.048 Uiso 1 1 calc R . .
C1Y C 1.0734(5) 0.9973(5) 0.6281(3) 0.084(2) Uani 0.768(5) 1 d P A 1
H1Y1 H 1.1328 1.0080 0.6231 0.101 Uiso 0.768(5) 1 calc PR A 1
H1Y2 H 1.0633 0.9326 0.6250 0.101 Uiso 0.768(5) 1 calc PR A 1
Cl1Y Cl 1.05706(13) 1.03111(16) 0.69443(7) 0.0607(7) Uani 0.768(5) 1 d P A 1
C1Z C 1.0734(5) 0.9973(5) 0.6281(3) 0.084(2) Uani 0.232(5) 1 d P A 2
H1Z1 H 1.1206 1.0365 0.6422 0.101 Uiso 0.232(5) 1 calc PR A 2
H1Z2 H 1.0968 0.9422 0.6138 0.101 Uiso 0.232(5) 1 calc PR A 2
Cl1Z Cl 1.0109(5) 0.9705(5) 0.6858(3) 0.060(2) Uani 0.232(5) 1 d P A 2
Cl2Y Cl 1.01100(9) 1.04936(10) 0.57462(6) 0.0580(3) Uani 1 1 d . . .
C1S C 0.4181(4) 1.3884(4) 0.7331(2) 0.0647(17) Uani 0.748(12) 1 d PDU B 3
H1S1 H 0.3597 1.4084 0.7270 0.097 Uiso 0.748(12) 1 calc PR B 3
H1S2 H 0.4357 1.3824 0.7735 0.097 Uiso 0.748(12) 1 calc PR B 3
H1S3 H 0.4230 1.3309 0.7147 0.097 Uiso 0.748(12) 1 calc PR B 3
C2S C 0.4687(5) 1.4495(5) 0.7106(3) 0.078(3) Uani 0.748(12) 1 d PDU B 3
H2S1 H 0.5275 1.4321 0.7230 0.094 Uiso 0.748(12) 1 calc PR B 3
H2S2 H 0.4595 1.5071 0.7287 0.094 Uiso 0.748(12) 1 calc PR B 3
C3S C 0.4627(4) 1.4653(4) 0.6514(2) 0.0677(15) Uani 0.748(12) 1 d PDU B 3
H3S1 H 0.4713 1.4087 0.6319 0.081 Uiso 0.748(12) 1 calc PR B 3
H3S2 H 0.4056 1.4868 0.6380 0.081 Uiso 0.748(12) 1 calc PR B 3
C1S' C 0.4181(4) 1.3884(4) 0.7331(2) 0.0647(17) Uani 0.252(12) 1 d PDU B 4
H1S4 H 0.4021 1.3286 0.7438 0.097 Uiso 0.252(12) 1 calc PR B 4
H1S5 H 0.3713 1.4292 0.7357 0.097 Uiso 0.252(12) 1 calc PR B 4
H1S6 H 0.4669 1.4081 0.7585 0.097 Uiso 0.252(12) 1 calc PR B 4
C2S' C 0.4385(14) 1.3873(7) 0.6772(4) 0.082(8) Uani 0.252(12) 1 d PDU B 4
H2S3 H 0.4845 1.3439 0.6759 0.099 Uiso 0.252(12) 1 calc PR B 4
H2S4 H 0.3892 1.3633 0.6532 0.099 Uiso 0.252(12) 1 calc PR B 4
C3S' C 0.4627(4) 1.4653(4) 0.6514(2) 0.0677(15) Uani 0.252(12) 1 d PDU B 4
H3S3 H 0.4348 1.4535 0.6130 0.081 Uiso 0.252(12) 1 calc PR B 4
H3S4 H 0.4241 1.5068 0.6674 0.081 Uiso 0.252(12) 1 calc PR B 4
C4S C 0.5212(5) 1.5271(5) 0.6375(3) 0.092(2) Uani 1 1 d DU . .
H4S1 H 0.5779 1.5022 0.6479 0.110 Uiso 1 1 calc R B 3
H4S2 H 0.5164 1.5807 0.6606 0.110 Uiso 1 1 calc R B 3
C5S C 0.5141(6) 1.5533(6) 0.5799(4) 0.104(3) Uani 1 1 d DU B .
H5S1 H 0.5153 1.5006 0.5561 0.156 Uiso 1 1 calc R . .
H5S2 H 0.5611 1.5922 0.5739 0.156 Uiso 1 1 calc R . .
H5S3 H 0.4612 1.5850 0.5701 0.156 Uiso 1 1 calc R . .

loop_
_atom_site_aniso_label
_atom_site_aniso_U_11
_atom_site_aniso_U_22
_atom_site_aniso_U_33
_atom_site_aniso_U_23
_atom_site_aniso_U_13
_atom_site_aniso_U_12
Re1 0.01618(5) 0.01306(4) 0.01469(5) 0.00041(4) -0.00084(4) -0.00067(4)
O1A 0.0188(10) 0.0238(10) 0.0240(11) 0.0002(9) -0.0009(8) -0.0025(8)
O2A 0.0242(11) 0.0179(9) 0.0246(12) 0.0001(8) 0.0002(9) -0.0023(8)
N1A 0.0242(12) 0.0149(9) 0.0173(11) -0.0006(9) 0.0022(9) -0.0009(9)
N2A 0.0219(12) 0.0143(9) 0.0178(12) 0.0003(8) -0.0010(9) -0.0008(8)
N3A 0.0230(12) 0.0152(10) 0.0167(11) 0.0002(8) -0.0022(9) 0.0034(9)
C1A 0.0229(15) 0.0197(12) 0.0144(13) 0.0021(9) 0.0024(11) -0.0006(10)
C2A 0.0272(16) 0.0220(13) 0.0201(15) 0.0032(11) 0.0003(12) 0.0002(11)
C3A 0.0319(18) 0.0257(14) 0.0208(15) 0.0034(11) 0.0020(13) 0.0019(12)
C4A 0.0375(19) 0.0189(12) 0.0201(15) 0.0018(11) 0.0054(13) 0.0000(12)
C5A 0.0266(16) 0.0232(13) 0.0215(15) -0.0011(11) 0.0073(12) -0.0035(11)
C6A 0.0235(15) 0.0213(13) 0.0181(14) -0.0002(10) 0.0034(11) -0.0011(11)
C7A 0.0353(18) 0.0186(12) 0.0208(15) -0.0019(11) 0.0049(13) 0.0008(12)
C8A 0.0316(17) 0.0171(12) 0.0203(14) -0.0017(10) 0.0063(12) 0.0031(11)
C9A 0.0292(17) 0.0158(12) 0.0307(18) -0.0001(11) -0.0002(14) -0.0039(11)
C10A 0.0252(15) 0.0177(12) 0.0217(15) -0.0015(10) -0.0021(12) 0.0030(10)
C11A 0.0346(18) 0.0165(12) 0.0196(14) 0.0028(10) -0.0015(13) 0.0054(11)
C12A 0.0250(15) 0.0188(11) 0.0137(12) -0.0013(10) -0.0016(10) 0.0029(10)
C13A 0.0293(17) 0.0216(13) 0.0208(15) 0.0001(11) -0.0005(12) 0.0036(12)
C14A 0.0340(18) 0.0250(14) 0.0228(16) -0.0023(12) 0.0047(14) 0.0070(13)
C15A 0.043(2) 0.0198(13) 0.0196(15) -0.0027(11) 0.0007(14) 0.0037(13)
C16A 0.0345(18) 0.0223(13) 0.0183(14) -0.0027(11) -0.0010(13) -0.0018(12)
C17A 0.0247(15) 0.0222(13) 0.0157(13) -0.0007(10) -0.0018(11) 0.0003(11)
C18A 0.0267(18) 0.041(2) 0.0280(18) 0.0074(15) -0.0049(14) -0.0036(15)
C19A 0.048(2) 0.0233(14) 0.0238(16) 0.0034(12) 0.0104(15) -0.0023(14)
C20A 0.0218(16) 0.0293(15) 0.0282(17) 0.0007(13) 0.0031(13) 0.0001(12)
C21A 0.0296(19) 0.0368(19) 0.0300(19) -0.0029(14) 0.0053(15) -0.0019(14)
C22A 0.056(3) 0.0266(16) 0.034(2) -0.0109(15) 0.0071(18) -0.0020(17)
C23A 0.0208(16) 0.0344(17) 0.0266(17) -0.0059(13) -0.0026(13) 0.0019(13)
C24A 0.0243(15) 0.0151(11) 0.0167(13) 0.0009(9) -0.0001(11) 0.0022(10)
C25A 0.0263(17) 0.0186(13) 0.045(2) 0.0021(13) 0.0029(15) 0.0041(12)
Re2 0.01833(5) 0.01258(4) 0.01697(5) -0.00077(4) -0.00039(4) 0.00092(4)
O1B 0.0215(11) 0.0230(10) 0.0268(12) 0.0003(9) 0.0006(9) 0.0018(8)
O2B 0.0271(12) 0.0181(9) 0.0262(12) -0.0020(8) 0.0008(9) 0.0016(8)
N1B 0.0284(14) 0.0149(10) 0.0187(12) -0.0006(9) 0.0013(10) -0.0014(9)
N2B 0.0247(13) 0.0139(9) 0.0180(12) -0.0007(8) 0.0005(10) 0.0012(9)
N3B 0.0261(13) 0.0146(9) 0.0181(11) -0.0001(9) -0.0024(9) 0.0016(9)
C1B 0.0310(17) 0.0185(12) 0.0173(14) -0.0012(10) -0.0008(12) 0.0006(11)
C2B 0.0357(19) 0.0211(13) 0.0222(16) -0.0004(11) -0.0067(14) 0.0008(12)
C3B 0.040(2) 0.0230(14) 0.0263(17) -0.0044(12) -0.0128(15) -0.0002(13)
C4B 0.051(2) 0.0225(14) 0.0239(16) -0.0054(13) -0.0094(15) 0.0064(15)
C5B 0.043(2) 0.0304(16) 0.0199(16) -0.0061(12) -0.0018(15) 0.0095(15)
C6B 0.0353(19) 0.0266(15) 0.0182(15) -0.0043(11) 0.0001(13) 0.0027(13)
C7B 0.0335(18) 0.0192(12) 0.0213(15) 0.0025(11) 0.0003(13) -0.0014(12)
C8B 0.0274(16) 0.0200(13) 0.0247(16) -0.0005(11) 0.0027(13) -0.0035(11)
C9B 0.0280(17) 0.0168(12) 0.0311(18) -0.0010(11) 0.0029(14) 0.0033(11)
C10B 0.0296(17) 0.0180(12) 0.0224(15) -0.0021(10) -0.0053(12) -0.0034(11)
C11B 0.0361(18) 0.0179(12) 0.0190(15) -0.0049(10) -0.0027(13) -0.0012(12)
C12B 0.0264(16) 0.0193(12) 0.0182(14) 0.0007(10) -0.0019(11) 0.0009(11)
C13B 0.0309(18) 0.0239(14) 0.0225(16) 0.0023(11) 0.0002(13) 0.0036(12)
C14B 0.037(2) 0.0275(15) 0.0243(17) 0.0060(13) -0.0015(14) 0.0002(14)
C15B 0.041(2) 0.0219(14) 0.0246(17) 0.0026(12) -0.0096(14) 0.0004(13)
C16B 0.0262(17) 0.0233(14) 0.0304(18) 0.0001(12) -0.0087(13) 0.0034(12)
C17B 0.0245(16) 0.0195(12) 0.0240(15) -0.0008(11) -0.0040(12) 0.0012(11)
C18B 0.0316(19) 0.0317(17) 0.0286(18) -0.0047(14) -0.0058(14) -0.0014(14)
C19B 0.065(3) 0.0313(19) 0.042(2) -0.0134(17) -0.015(2) 0.0118(19)
C20B 0.034(2) 0.040(2) 0.0292(19) -0.0069(15) 0.0053(15) 0.0021(16)
C21B 0.035(2) 0.041(2) 0.0284(19) 0.0048(15) 0.0053(15) 0.0054(16)
C22B 0.053(3) 0.0270(18) 0.038(2) 0.0100(15) -0.0101(19) 0.0041(16)
C23B 0.0220(16) 0.0313(16) 0.0305(18) 0.0014(13) -0.0030(13) 0.0013(13)
C24B 0.0286(16) 0.0140(11) 0.0193(14) 0.0002(9) 0.0008(12) -0.0016(10)
C25B 0.0272(18) 0.0175(13) 0.052(2) 0.0012(13) 0.0075(16) -0.0034(12)
C1Y 0.084(5) 0.087(5) 0.074(5) -0.018(4) -0.023(4) 0.028(4)
Cl1Y 0.0587(12) 0.0899(17) 0.0347(8) 0.0075(8) 0.0106(7) 0.0212(11)
C1Z 0.084(5) 0.087(5) 0.074(5) -0.018(4) -0.023(4) 0.028(4)
Cl1Z 0.067(4) 0.063(4) 0.050(3) 0.015(3) 0.005(3) 0.006(3)
Cl2Y 0.0672(8) 0.0602(8) 0.0434(7) 0.0108(6) -0.0061(6) -0.0089(6)
C1S 0.058(3) 0.092(4) 0.051(3) 0.012(3) 0.036(3) 0.045(3)
C2S 0.104(7) 0.054(4) 0.067(5) -0.023(3) -0.027(4) 0.031(4)
C3S 0.049(3) 0.091(4) 0.064(3) -0.032(3) 0.008(3) 0.024(3)
C1S' 0.058(3) 0.092(4) 0.051(3) 0.012(3) 0.036(3) 0.045(3)
C2S' 0.16(3) 0.049(8) 0.026(7) -0.017(6) -0.033(8) 0.058(10)
C3S' 0.049(3) 0.091(4) 0.064(3) -0.032(3) 0.008(3) 0.024(3)
C4S 0.072(4) 0.090(5) 0.116(6) -0.019(4) 0.022(4) 0.039(4)
C5S 0.113(7) 0.077(5) 0.133(7) -0.003(5) 0.060(6) 0.013(5)

loop_
_atom_type_symbol
_atom_type_description
_atom_type_scat_dispersion_real
_atom_type_scat_dispersion_imag
_atom_type_scat_source
C C 0.0033 0.0016 'International Tables Vol C Tables 4.2.6.8 and 6.1.1.4'
H H 0.0000 0.0000 'International Tables Vol C Tables 4.2.6.8 and 6.1.1.4'
Cl Cl 0.1484 0.1585 'International Tables Vol C Tables 4.2.6.8 and 6.1.1.4'
N N 0.0061 0.0033 'International Tables Vol C Tables 4.2.6.8 and 6.1.1.4'
O O 0.0106 0.0060 'International Tables Vol C Tables 4.2.6.8 and 6.1.1.4'
Re Re -1.0185 7.2310 'International Tables Vol C Tables 4.2.6.8 and 6.1.1.4'

loop_
_geom_angle_atom_site_label_1
_geom_angle_atom_site_label_2
_geom_angle_atom_site_label_3
_geom_angle
O1A Re1 N3A 113.22(11)
O1A Re1 N1A 113.39(11)
N3A Re1 N1A 133.10(11)
O1A Re1 C24A 103.51(12)
N3A Re1 C24A 86.42(11)
N1A Re1 C24A 87.78(11)
O1A Re1 N2A 113.59(10)
N3A Re1 N2A 78.40(10)
N1A Re1 N2A 78.78(10)
C24A Re1 N2A 142.88(12)
C1A N1A C7A 114.5(3)
C1A N1A Re1 129.4(2)
C7A N1A Re1 116.1(2)
C9A N2A C8A 109.2(2)
C9A N2A C10A 109.8(2)
C8A N2A C10A 110.7(3)
C9A N2A Re1 104.74(19)
C8A N2A Re1 111.43(18)
C10A N2A Re1 110.76(17)
C12A N3A C11A 113.9(2)
C12A N3A Re1 127.25(19)
C11A N3A Re1 118.64(19)
C6A C1A C2A 119.3(3)
C6A C1A N1A 120.2(3)
C2A C1A N1A 120.4(3)
C3A C2A C1A 118.9(3)
C3A C2A C18A 120.7(3)
C1A C2A C18A 120.3(3)
C4A C3A C2A 122.6(3)
C4A C3A H3A 118.7
C2A C3A H3A 118.7
C3A C4A C5A 117.3(3)
C3A C4A C19A 121.0(3)
C5A C4A C19A 121.7(3)
C6A C5A C4A 122.2(3)
C6A C5A H5A 118.9
C4A C5A H5A 118.9
C5A C6A C1A 119.6(3)
C5A C6A C20A 119.8(3)
C1A C6A C20A 120.6(3)
N1A C7A C8A 108.2(3)
N1A C7A H7A1 110.1
C8A C7A H7A1 110.1
N1A C7A H7A2 110.1
C8A C7A H7A2 110.1
H7A1 C7A H7A2 108.4
N2A C8A C7A 107.5(3)
N2A C8A H8A1 110.2
C7A C8A H8A1 110.2
N2A C8A H8A2 110.2
C7A C8A H8A2 110.2
H8A1 C8A H8A2 108.5
N2A C9A H9A1 109.5
N2A C9A H9A2 109.5
H9A1 C9A H9A2 109.5
N2A C9A H9A3 109.5
H9A1 C9A H9A3 109.5
H9A2 C9A H9A3 109.5
N2A C10A C11A 107.7(3)
N2A C10A H10A 110.2
C11A C10A H10A 110.2
N2A C10A H10B 110.2
C11A C10A H10B 110.2
H10A C10A H10B 108.5
N3A C11A C10A 106.7(3)
N3A C11A H11A 110.4
C10A C11A H11A 110.4
N3A C11A H11B 110.4
C10A C11A H11B 110.4
H11A C11A H11B 108.6
C13A C12A C17A 120.0(3)
C13A C12A N3A 119.9(3)
C17A C12A N3A 120.1(3)
C14A C13A C12A 118.8(3)
C14A C13A C21A 120.2(3)
C12A C13A C21A 121.0(3)
C15A C14A C13A 122.0(3)
C15A C14A H14A 119.0
C13A C14A H14A 119.0
C16A C15A C14A 118.0(3)
C16A C15A C22A 121.1(4)
C14A C15A C22A 120.8(4)
C15A C16A C17A 122.3(3)
C15A C16A H16A 118.9
C17A C16A H16A 118.9
C16A C17A C12A 118.8(3)
C16A C17A C23A 120.4(3)
C12A C17A C23A 120.8(3)
C2A C18A H18A 109.5
C2A C18A H18B 109.5
H18A C18A H18B 109.5
C2A C18A H18C 109.5
H18A C18A H18C 109.5
H18B C18A H18C 109.5
C4A C19A H19A 109.5
C4A C19A H19B 109.5
H19A C19A H19B 109.5
C4A C19A H19C 109.5
H19A C19A H19C 109.5
H19B C19A H19C 109.5
C6A C20A H20A 109.5
C6A C20A H20B 109.5
H20A C20A H20B 109.5
C6A C20A H20C 109.5
H20A C20A H20C 109.5
H20B C20A H20C 109.5
C13A C21A H21A 109.5
C13A C21A H21B 109.5
H21A C21A H21B 109.5
C13A C21A H21C 109.5
H21A C21A H21C 109.5
H21B C21A H21C 109.5
C15A C22A H22A 109.5
C15A C22A H22B 109.5
H22A C22A H22B 109.5
C15A C22A H22C 109.5
H22A C22A H22C 109.5
H22B C22A H22C 109.5
C17A C23A H23A 109.5
C17A C23A H23B 109.5
H23A C23A H23B 109.5
C17A C23A H23C 109.5
H23A C23A H23C 109.5
H23B C23A H23C 109.5
O2A C24A C25A 118.8(3)
O2A C24A Re1 121.9(2)
C25A C24A Re1 119.3(2)
C24A C25A H25A 109.5
C24A C25A H25B 109.5
H25A C25A H25B 109.5
C24A C25A H25C 109.5
H25A C25A H25C 109.5
H25B C25A H25C 109.5
O1B Re2 N3B 113.15(12)
O1B Re2 N1B 112.82(12)
N3B Re2 N1B 133.73(12)
O1B Re2 C24B 104.08(12)
N3B Re2 C24B 87.28(11)
N1B Re2 C24B 86.60(12)
O1B Re2 N2B 113.59(10)
N3B Re2 N2B 78.78(10)
N1B Re2 N2B 78.65(10)
C24B Re2 N2B 142.32(12)
C1B N1B C7B 115.0(3)
C1B N1B Re2 126.5(2)
C7B N1B Re2 118.4(2)
C9B N2B C10B 109.6(2)
C9B N2B C8B 109.4(2)
C10B N2B C8B 111.0(3)
C9B N2B Re2 104.5(2)
C10B N2B Re2 111.33(18)
C8B N2B Re2 110.78(18)
C12B N3B C11B 113.3(2)
C12B N3B Re2 130.2(2)
C11B N3B Re2 116.4(2)
C6B C1B C2B 119.7(3)
C6B C1B N1B 120.2(3)
C2B C1B N1B 120.0(3)
C3B C2B C1B 119.2(3)
C3B C2B C18B 119.9(3)
C1B C2B C18B 120.9(3)
C4B C3B C2B 122.0(4)
C4B C3B H3B 119.0
C2B C3B H3B 119.0
C3B C4B C5B 117.9(3)
C3B C4B C19B 121.0(4)
C5B C4B C19B 121.0(4)
C6B C5B C4B 122.1(4)
C6B C5B H5B 118.9
C4B C5B H5B 118.9
C5B C6B C1B 119.0(3)
C5B C6B C20B 119.9(3)
C1B C6B C20B 121.1(3)
N1B C7B C8B 106.8(3)
N1B C7B H7B1 110.4
C8B C7B H7B1 110.4
N1B C7B H7B2 110.4
C8B C7B H7B2 110.4
H7B1 C7B H7B2 108.6
N2B C8B C7B 108.1(3)
N2B C8B H8B1 110.1
C7B C8B H8B1 110.1
N2B C8B H8B2 110.1
C7B C8B H8B2 110.1
H8B1 C8B H8B2 108.4
N2B C9B H9B1 109.5
N2B C9B H9B2 109.5
H9B1 C9B H9B2 109.5
N2B C9B H9B3 109.5
H9B1 C9B H9B3 109.5
H9B2 C9B H9B3 109.5
N2B C10B C11B 107.4(3)
N2B C10B H10C 110.2
C11B C10B H10C 110.2
N2B C10B H10D 110.2
C11B C10B H10D 110.2
H10C C10B H10D 108.5
N3B C11B C10B 107.8(3)
N3B C11B H11C 110.1
C10B C11B H11C 110.1
N3B C11B H11D 110.1
C10B C11B H11D 110.1
H11C C11B H11D 108.5
C13B C12B C17B 119.9(3)
C13B C12B N3B 119.9(3)
C17B C12B N3B 120.1(3)
C14B C13B C12B 119.0(3)
C14B C13B C21B 120.4(3)
C12B C13B C21B 120.6(3)
C15B C14B C13B 121.5(4)
C15B C14B H14B 119.2
C13B C14B H14B 119.2
C16B C15B C14B 118.7(3)
C16B C15B C22B 121.2(4)
C14B C15B C22B 120.1(4)
C15B C16B C17B 121.7(3)
C15B C16B H16B 119.1
C17B C16B H16B 119.1
C16B C17B C12B 119.1(3)
C16B C17B C23B 119.9(3)
C12B C17B C23B 121.0(3)
C2B C18B H18D 109.5
C2B C18B H18E 109.5
H18D C18B H18E 109.5
C2B C18B H18F 109.5
H18D C18B H18F 109.5
H18E C18B H18F 109.5
C4B C19B H19D 109.5
C4B C19B H19E 109.5
H19D C19B H19E 109.5
C4B C19B H19F 109.5
H19D C19B H19F 109.5
H19E C19B H19F 109.5
C6B C20B H20D 109.5
C6B C20B H20E 109.5
H20D C20B H20E 109.5
C6B C20B H20F 109.5
H20D C20B H20F 109.5
H20E C20B H20F 109.5
C13B C21B H21D 109.5
C13B C21B H21E 109.5
H21D C21B H21E 109.5
C13B C21B H21F 109.5
H21D C21B H21F 109.5
H21E C21B H21F 109.5
C15B C22B H22D 109.5
C15B C22B H22E 109.5
H22D C22B H22E 109.5
C15B C22B H22F 109.5
H22D C22B H22F 109.5
H22E C22B H22F 109.5
C17B C23B H23D 109.5
C17B C23B H23E 109.5
H23D C23B H23E 109.5
C17B C23B H23F 109.5
H23D C23B H23F 109.5
H23E C23B H23F 109.5
O2B C24B C25B 118.8(3)
O2B C24B Re2 121.0(2)
C25B C24B Re2 120.2(2)
C24B C25B H25D 109.5
C24B C25B H25E 109.5
H25D C25B H25E 109.5
C24B C25B H25F 109.5
H25D C25B H25F 109.5
H25E C25B H25F 109.5
Cl2Y C1Y Cl1Y 114.5(4)
Cl2Y C1Y H1Y1 108.6
Cl1Y C1Y H1Y1 108.6
Cl2Y C1Y H1Y2 108.6
Cl1Y C1Y H1Y2 108.6
H1Y1 C1Y H1Y2 107.6
C1S C2S C3S 121.7(6)
C1S C2S H2S1 106.9
C3S C2S H2S1 106.9
C1S C2S H2S2 106.9
C3S C2S H2S2 106.9
H2S1 C2S H2S2 106.7
C4S C3S C2S 112.4(6)
C4S C3S H3S1 109.1
C2S C3S H3S1 109.1
C4S C3S H3S2 109.1
C2S C3S H3S2 109.1
H3S1 C3S H3S2 107.9
H2S3 C2S' H2S4 106.8
C3S C4S C5S 116.1(8)
C3S C4S H4S1 108.3
C5S C4S H4S1 108.3
C3S C4S H4S2 108.3
C5S C4S H4S2 108.3
H4S1 C4S H4S2 107.4
C4S C5S H5S1 109.5
C4S C5S H5S2 109.5
H5S1 C5S H5S2 109.5
C4S C5S H5S3 109.5
H5S1 C5S H5S3 109.5
H5S2 C5S H5S3 109.5

loop_
_geom_bond_atom_site_label_1
_geom_bond_atom_site_label_2
_geom_bond_distance
Re1 O1A 1.704(2)
Re1 N3A 1.968(3)
Re1 N1A 1.969(3)
Re1 C24A 2.040(3)
Re1 N2A 2.182(2)
O2A C24A 1.229(4)
N1A C1A 1.428(4)
N1A C7A 1.474(4)
N2A C9A 1.498(4)
N2A C8A 1.501(4)
N2A C10A 1.502(4)
N3A C12A 1.434(4)
N3A C11A 1.471(4)
C1A C6A 1.404(4)
C1A C2A 1.412(4)
C2A C3A 1.393(5)
C2A C18A 1.508(5)
C3A C4A 1.388(5)
C3A H3A 0.9500
C4A C5A 1.398(5)
C4A C19A 1.505(5)
C5A C6A 1.387(4)
C5A H5A 0.9500
C6A C20A 1.512(5)
C7A C8A 1.503(5)
C7A H7A1 0.9900
C7A H7A2 0.9900
C8A H8A1 0.9900
C8A H8A2 0.9900
C9A H9A1 0.9800
C9A H9A2 0.9800
C9A H9A3 0.9800
C10A C11A 1.515(5)
C10A H10A 0.9900
C10A H10B 0.9900
C11A H11A 0.9900
C11A H11B 0.9900
C12A C13A 1.404(5)
C12A C17A 1.409(5)
C13A C14A 1.394(5)
C13A C21A 1.506(5)
C14A C15A 1.390(5)
C14A H14A 0.9500
C15A C16A 1.387(5)
C15A C22A 1.508(5)
C16A C17A 1.388(4)
C16A H16A 0.9500
C17A C23A 1.513(5)
C18A H18A 0.9800
C18A H18B 0.9800
C18A H18C 0.9800
C19A H19A 0.9800
C19A H19B 0.9800
C19A H19C 0.9800
C20A H20A 0.9800
C20A H20B 0.9800
C20A H20C 0.9800
C21A H21A 0.9800
C21A H21B 0.9800
C21A H21C 0.9800
C22A H22A 0.9800
C22A H22B 0.9800
C22A H22C 0.9800
C23A H23A 0.9800
C23A H23B 0.9800
C23A H23C 0.9800
C24A C25A 1.516(4)
C25A H25A 0.9800
C25A H25B 0.9800
C25A H25C 0.9800
Re2 O1B 1.703(2)
Re2 N3B 1.965(3)
Re2 N1B 1.971(3)
Re2 C24B 2.037(3)
Re2 N2B 2.182(3)
O2B C24B 1.236(4)
N1B C1B 1.435(4)
N1B C7B 1.473(4)
N2B C9B 1.495(4)
N2B C10B 1.497(4)
N2B C8B 1.501(4)
N3B C12B 1.430(4)
N3B C11B 1.474(4)
C1B C6B 1.407(5)
C1B C2B 1.408(5)
C2B C3B 1.396(5)
C2B C18B 1.510(5)
C3B C4B 1.387(6)
C3B H3B 0.9500
C4B C5B 1.394(6)
C4B C19B 1.512(5)
C5B C6B 1.394(5)
C5B H5B 0.9500
C6B C20B 1.512(5)
C7B C8B 1.519(5)
C7B H7B1 0.9900
C7B H7B2 0.9900
C8B H8B1 0.9900
C8B H8B2 0.9900
C9B H9B1 0.9800
C9B H9B2 0.9800
C9B H9B3 0.9800
C10B C11B 1.507(5)
C10B H10C 0.9900
C10B H10D 0.9900
C11B H11C 0.9900
C11B H11D 0.9900
C12B C13B 1.407(5)
C12B C17B 1.408(5)
C13B C14B 1.400(5)
C13B C21B 1.504(5)
C14B C15B 1.391(6)
C14B H14B 0.9500
C15B C16B 1.387(6)
C15B C22B 1.515(5)
C16B C17B 1.396(5)
C16B H16B 0.9500
C17B C23B 1.508(5)
C18B H18D 0.9800
C18B H18E 0.9800
C18B H18F 0.9800
C19B H19D 0.9800
C19B H19E 0.9800
C19B H19F 0.9800
C20B H20D 0.9800
C20B H20E 0.9800
C20B H20F 0.9800
C21B H21D 0.9800
C21B H21E 0.9800
C21B H21F 0.9800
C22B H22D 0.9800
C22B H22E 0.9800
C22B H22F 0.9800
C23B H23D 0.9800
C23B H23E 0.9800
C23B H23F 0.9800
C24B C25B 1.515(5)
C25B H25D 0.9800
C25B H25E 0.9800
C25B H25F 0.9800
C1Y Cl2Y 1.719(7)
C1Y Cl1Y 1.720(7)
C1Y H1Y1 0.9900
C1Y H1Y2 0.9900
C1S C2S 1.381(6)
C1S H1S1 0.9800
C1S H1S2 0.9800
C1S H1S3 0.9800
C2S C3S 1.432(5)
C2S H2S1 0.9900
C2S H2S2 0.9900
C3S C4S 1.393(5)
C3S H3S1 0.9900
C3S H3S2 0.9900
C2S' H2S3 0.9900
C2S' H2S4 0.9900
C4S C5S 1.427(6)
C4S H4S1 0.9900
C4S H4S2 0.9900
C5S H5S1 0.9800
C5S H5S2 0.9800
C5S H5S3 0.9800

loop_
_geom_torsion_atom_site_label_1
_geom_torsion_atom_site_label_2
_geom_torsion_atom_site_label_3
_geom_torsion_atom_site_label_4
_geom_torsion
O1A Re1 N1A C1A 87.8(3)
N3A Re1 N1A C1A -99.0(3)
C24A Re1 N1A C1A -16.0(3)
N2A Re1 N1A C1A -161.2(3)
O1A Re1 N1A C7A -89.5(2)
N3A Re1 N1A C7A 83.7(3)
C24A Re1 N1A C7A 166.7(2)
N2A Re1 N1A C7A 21.5(2)
O1A Re1 N2A C9A -2.5(2)
N3A Re1 N2A C9A 107.9(2)
N1A Re1 N2A C9A -113.3(2)
C24A Re1 N2A C9A 175.8(2)
O1A Re1 N2A C8A 115.4(2)
N3A Re1 N2A C8A -134.1(2)
N1A Re1 N2A C8A 4.6(2)
C24A Re1 N2A C8A -66.3(3)
O1A Re1 N2A C10A -120.9(2)
N3A Re1 N2A C10A -10.4(2)
N1A Re1 N2A C10A 128.3(2)
C24A Re1 N2A C10A 57.4(3)
O1A Re1 N3A C12A -80.3(3)
N1A Re1 N3A C12A 106.5(3)
C24A Re1 N3A C12A 22.9(3)
N2A Re1 N3A C12A 168.8(3)
O1A Re1 N3A C11A 94.3(3)
N1A Re1 N3A C11A -78.9(3)
C24A Re1 N3A C11A -162.5(3)
N2A Re1 N3A C11A -16.6(2)
C7A N1A C1A C6A -80.0(4)
Re1 N1A C1A C6A 102.6(3)
C7A N1A C1A C2A 98.1(4)
Re1 N1A C1A C2A -79.2(4)
C6A C1A C2A C3A -0.2(5)
N1A C1A C2A C3A -178.4(3)
C6A C1A C2A C18A 177.6(3)
N1A C1A C2A C18A -0.6(5)
C1A C2A C3A C4A 1.1(5)
C18A C2A C3A C4A -176.7(3)
C2A C3A C4A C5A -1.9(5)
C2A C3A C4A C19A 176.0(3)
C3A C4A C5A C6A 1.9(5)
C19A C4A C5A C6A -176.0(3)
C4A C5A C6A C1A -1.1(5)
C4A C5A C6A C20A -179.7(3)
C2A C1A C6A C5A 0.2(5)
N1A C1A C6A C5A 178.4(3)
C2A C1A C6A C20A 178.8(3)
N1A C1A C6A C20A -3.0(5)
C1A N1A C7A C8A 138.6(3)
Re1 N1A C7A C8A -43.8(3)
C9A N2A C8A C7A 87.3(3)
C10A N2A C8A C7A -151.7(3)
Re1 N2A C8A C7A -27.9(3)
N1A C7A C8A N2A 44.2(3)
C9A N2A C10A C11A -82.0(3)
C8A N2A C10A C11A 157.4(2)
Re1 N2A C10A C11A 33.2(3)
C12A N3A C11A C10A -145.2(3)
Re1 N3A C11A C10A 39.5(3)
N2A C10A C11A N3A -44.8(3)
C11A N3A C12A C13A -99.3(3)
Re1 N3A C12A C13A 75.5(4)
C11A N3A C12A C17A 81.7(4)
Re1 N3A C12A C17A -103.5(3)
C17A C12A C13A C14A 1.1(5)
N3A C12A C13A C14A -177.9(3)
C17A C12A C13A C21A -177.2(3)
N3A C12A C13A C21A 3.8(5)
C12A C13A C14A C15A 0.6(5)
C21A C13A C14A C15A 178.9(3)
C13A C14A C15A C16A -1.2(5)
C13A C14A C15A C22A -179.5(3)
C14A C15A C16A C17A 0.1(5)
C22A C15A C16A C17A 178.4(3)
C15A C16A C17A C12A 1.6(5)
C15A C16A C17A C23A -178.9(3)
C13A C12A C17A C16A -2.1(5)
N3A C12A C17A C16A 176.9(3)
C13A C12A C17A C23A 178.4(3)
N3A C12A C17A C23A -2.6(5)
O1A Re1 C24A O2A -177.9(3)
N3A Re1 C24A O2A 69.1(3)
N1A Re1 C24A O2A -64.3(3)
N2A Re1 C24A O2A 3.7(4)
O1A Re1 C24A C25A 2.3(3)
N3A Re1 C24A C25A -110.8(3)
N1A Re1 C24A C25A 115.8(3)
N2A Re1 C24A C25A -176.2(2)
O1B Re2 N1B C1B 81.1(3)
N3B Re2 N1B C1B -105.7(3)
C24B Re2 N1B C1B -22.8(3)
N2B Re2 N1B C1B -167.9(3)
O1B Re2 N1B C7B -94.0(3)
N3B Re2 N1B C7B 79.2(3)
C24B Re2 N1B C7B 162.1(3)
N2B Re2 N1B C7B 17.0(2)
O1B Re2 N2B C9B 2.1(2)
N3B Re2 N2B C9B 112.7(2)
N1B Re2 N2B C9B -108.0(2)
C24B Re2 N2B C9B -177.0(2)
O1B Re2 N2B C10B -116.1(2)
N3B Re2 N2B C10B -5.6(2)
N1B Re2 N2B C10B 133.8(2)
C24B Re2 N2B C10B 64.8(3)
O1B Re2 N2B C8B 119.8(2)
N3B Re2 N2B C8B -129.6(2)
N1B Re2 N2B C8B 9.7(2)
C24B Re2 N2B C8B -59.3(3)
O1B Re2 N3B C12B -85.6(3)
N1B Re2 N3B C12B 101.3(3)
C24B Re2 N3B C12B 18.6(3)
N2B Re2 N3B C12B 163.4(3)
O1B Re2 N3B C11B 90.1(3)
N1B Re2 N3B C11B -83.1(3)
C24B Re2 N3B C11B -165.8(3)
N2B Re2 N3B C11B -21.0(2)
C7B N1B C1B C6B -80.5(4)
Re2 N1B C1B C6B 104.2(3)
C7B N1B C1B C2B 102.5(4)
Re2 N1B C1B C2B -72.7(4)
C6B C1B C2B C3B -3.1(5)
N1B C1B C2B C3B 173.8(3)
C6B C1B C2B C18B 176.6(3)
N1B C1B C2B C18B -6.5(5)
C1B C2B C3B C4B 0.8(6)
C18B C2B C3B C4B -178.8(4)
C2B C3B C4B C5B 2.4(6)
C2B C3B C4B C19B -177.7(4)
C3B C4B C5B C6B -3.4(6)
C19B C4B C5B C6B 176.7(4)
C4B C5B C6B C1B 1.1(6)
C4B C5B C6B C20B -177.3(4)
C2B C1B C6B C5B 2.2(5)
N1B C1B C6B C5B -174.8(3)
C2B C1B C6B C20B -179.5(3)
N1B C1B C6B C20B 3.6(5)
C1B N1B C7B C8B 144.9(3)
Re2 N1B C7B C8B -39.4(3)
C9B N2B C8B C7B 82.3(3)
C10B N2B C8B C7B -156.6(3)
Re2 N2B C8B C7B -32.4(3)
N1B C7B C8B N2B 44.3(3)
C9B N2B C10B C11B -86.2(3)
C8B N2B C10B C11B 152.9(3)
Re2 N2B C10B C11B 29.0(3)
C12B N3B C11B C10B -140.2(3)
Re2 N3B C11B C10B 43.5(3)
N2B C10B C11B N3B -44.7(3)
C11B N3B C12B C13B -98.0(4)
Re2 N3B C12B C13B 77.8(4)
C11B N3B C12B C17B 79.1(4)
Re2 N3B C12B C17B -105.1(3)
C17B C12B C13B C14B -2.0(5)
N3B C12B C13B C14B 175.1(3)
C17B C12B C13B C21B 179.2(3)
N3B C12B C13B C21B -3.7(5)
C12B C13B C14B C15B 1.0(5)
C21B C13B C14B C15B 179.7(4)
C13B C14B C15B C16B 0.9(5)
C13B C14B C15B C22B -176.7(3)
C14B C15B C16B C17B -1.8(5)
C22B C15B C16B C17B 175.9(3)
C15B C16B C17B C12B 0.7(5)
C15B C16B C17B C23B -179.1(3)
C13B C12B C17B C16B 1.2(5)
N3B C12B C17B C16B -175.9(3)
C13B C12B C17B C23B -179.0(3)
N3B C12B C17B C23B 3.9(5)
O1B Re2 C24B O2B 177.1(3)
N3B Re2 C24B O2B 63.9(3)
N1B Re2 C24B O2B -70.3(3)
N2B Re2 C24B O2B -3.8(4)
O1B Re2 C24B C25B -2.4(3)
N3B Re2 C24B C25B -115.6(3)
N1B Re2 C24B C25B 110.3(3)
N2B Re2 C24B C25B 176.7(2)
C1S C2S C3S C4S -177.9(6)
C2S C3S C4S C5S -174.0(6)
